data_7209790
loop_
_publ_author_name
'Li, Bo'
'Huang, Ren-Wu'
'Zang, Shuang-Quan'
'Mak, Thomas C. W.'

_publ_section_title
;
 Assembly of silver(i)--organic frameworks from flexible supramolecular
 synthons with pendant ethynide arm attached to biphenyl and
 phenoxybenzene skeletons
;
_journal_issue 20
_journal_name_full CrystEngComm
_journal_page_first 4087
_journal_paper_doi 10.1039/c3ce40230d
_journal_volume 15
_journal_year 2013
_chemical_formula_sum 'C19 H11 Ag3 F6 O5'
_chemical_formula_weight 756.89
_chemical_name_systematic
;
?
;
_space_group_IT_number 15
_symmetry_cell_setting monoclinic
_symmetry_space_group_name_Hall '-C 2yc'
_symmetry_space_group_name_H-M 'C 1 2/c 1'
_atom_sites_solution_hydrogens geom
_atom_sites_solution_primary direct
_atom_sites_solution_secondary difmap
_audit_creation_method SHELXL-97
_cell_angle_alpha 90.00
_cell_angle_beta 119.100(10)
_cell_angle_gamma 90.00
_cell_formula_units_Z 8
_cell_length_a 20.9095(16)
_cell_length_b 19.3423(8)
_cell_length_c 11.6313(8)
_cell_measurement_reflns_used 2603
_cell_measurement_temperature 296
_cell_measurement_theta_max 29.1032
_cell_measurement_theta_min 3.0613
_cell_volume 4110.3(6)
_computing_structure_refinement 'SHELXL-97 (Sheldrick, 1997)'
_computing_structure_solution 'SHELXS-97 (Sheldrick, 1990)'
_diffrn_ambient_temperature 296
_diffrn_measured_fraction_theta_full 0.998
_diffrn_measured_fraction_theta_max 0.998
_diffrn_radiation_monochromator graphite
_diffrn_radiation_source 'fine-focus sealed tube'
_diffrn_radiation_type MoK\a
_diffrn_radiation_wavelength 0.71073
_diffrn_reflns_av_R_equivalents 0.0287
_diffrn_reflns_av_sigmaI/netI 0.0409
_diffrn_reflns_limit_h_max 15
_diffrn_reflns_limit_h_min -24
_diffrn_reflns_limit_k_max 22
_diffrn_reflns_limit_k_min -22
_diffrn_reflns_limit_l_max 13
_diffrn_reflns_limit_l_min -11
_diffrn_reflns_number 8145
_diffrn_reflns_theta_full 25.00
_diffrn_reflns_theta_max 25.00
_diffrn_reflns_theta_min 3.07
_exptl_absorpt_coefficient_mu 2.915
_exptl_absorpt_correction_T_max 0.6220
_exptl_absorpt_correction_T_min 0.5933
_exptl_absorpt_correction_type multi-scan
_exptl_absorpt_process_details SADABS(2009)
_exptl_crystal_density_diffrn 2.446
_exptl_crystal_density_method 'not measured'
_exptl_crystal_F_000 2880
_exptl_crystal_size_max 0.20
_exptl_crystal_size_mid 0.18
_exptl_crystal_size_min 0.18
_refine_diff_density_max 1.355
_refine_diff_density_min -1.000
_refine_diff_density_rms 0.174
_refine_ls_extinction_method none
_refine_ls_goodness_of_fit_ref 1.086
_refine_ls_hydrogen_treatment constr
_refine_ls_matrix_type full
_refine_ls_number_parameters 318
_refine_ls_number_reflns 3611
_refine_ls_number_restraints 58
_refine_ls_restrained_S_all 1.093
_refine_ls_R_factor_all 0.0619
_refine_ls_R_factor_gt 0.0484
_refine_ls_shift/su_max 0.006
_refine_ls_shift/su_mean 0.000
_refine_ls_structure_factor_coef Fsqd
_refine_ls_weighting_details 'calc w=1/[\s^2^(Fo^2^)+(0.0648P)^2^+12.2152P] where P=(Fo^2^+2Fc^2^)/3'
_refine_ls_weighting_scheme calc
_refine_ls_wR_factor_gt 0.1214
_refine_ls_wR_factor_ref 0.1298
_reflns_number_gt 2874
_reflns_number_total 3611
_reflns_threshold_expression >2sigma(I)
_cod_data_source_file c3ce40230d.txt
_cod_data_source_block 1
_cod_original_cell_volume 4110.3(5)
_cod_original_sg_symbol_H-M 'C 2/c'
_cod_database_code 7209790

loop_
_symmetry_equiv_pos_as_xyz
'x, y, z'
'-x, y, -z+1/2'
'x+1/2, y+1/2, z'
'-x+1/2, y+1/2, -z+1/2'
'-x, -y, -z'
'x, -y, z-1/2'
'-x+1/2, -y+1/2, -z'
'x+1/2, -y+1/2, z-1/2'

loop_
_atom_site_label
_atom_site_type_symbol
_atom_site_fract_x
_atom_site_fract_y
_atom_site_fract_z
_atom_site_U_iso_or_equiv
_atom_site_adp_type
_atom_site_occupancy
_atom_site_symmetry_multiplicity
_atom_site_calc_flag
_atom_site_refinement_flags
_atom_site_disorder_assembly
_atom_site_disorder_group
Ag1 Ag -0.02863(3) -0.02865(2) 0.85724(5) 0.04174(19) Uani 1 1 d . . .
Ag2 Ag 0.11635(4) 0.03067(3) 0.92604(7) 0.0574(2) Uani 1 1 d . . .
Ag3 Ag -0.11609(4) 0.09489(3) 0.83402(6) 0.0554(2) Uani 1 1 d . . .
O1 O 0.0853(4) 0.2246(3) 0.8677(6) 0.0688(17) Uani 1 1 d . . .
O2 O 0.2094(4) -0.0100(4) 0.9089(7) 0.081(2) Uani 1 1 d . . .
O3 O 0.1885(4) -0.0070(4) 0.7019(7) 0.085(2) Uani 1 1 d . . .
O4 O -0.0760(3) -0.1271(2) 0.7632(4) 0.0467(12) Uani 1 1 d . . .
O5 O -0.0996(3) -0.1038(2) 0.5578(5) 0.0513(13) Uani 1 1 d . . .
C1 C 0.0097(4) 0.0745(3) 0.9069(6) 0.0403(16) Uani 1 1 d D . .
C2 C 0.0329(5) 0.1325(3) 0.9316(7) 0.0501(19) Uani 1 1 d D . .
C3 C 0.0576(6) 0.2058(4) 0.9547(9) 0.077(3) Uani 1 1 d . . .
H3A H 0.0169 0.2356 0.9395 0.092 Uiso 1 1 calc R . .
H3B H 0.0956 0.2116 1.0454 0.092 Uiso 1 1 calc R . .
C4 C 0.1494(6) 0.1974(4) 0.8861(8) 0.061(2) Uani 1 1 d . . .
C5 C 0.1638(5) 0.2077(4) 0.7807(7) 0.059(2) Uani 1 1 d . . .
H5 H 0.1300 0.2306 0.7049 0.071 Uiso 1 1 calc R . .
C6 C 0.2279(5) 0.1838(4) 0.7916(8) 0.058(2) Uani 1 1 d . . .
H6 H 0.2370 0.1913 0.7219 0.070 Uiso 1 1 calc R . .
C7 C 0.2803(5) 0.1488(4) 0.9017(7) 0.058(2) Uani 1 1 d . . .
C8 C 0.2643(6) 0.1394(5) 1.0019(8) 0.072(3) Uani 1 1 d . . .
H8 H 0.2978 0.1159 1.0770 0.087 Uiso 1 1 calc R . .
C9 C 0.2001(6) 0.1634(4) 0.9960(8) 0.064(2) Uani 1 1 d . . .
H9 H 0.1916 0.1563 1.0666 0.076 Uiso 1 1 calc R . .
C10 C 0.3493(6) 0.1235(4) 0.9117(10) 0.070(3) Uani 1 1 d . . .
C11 C 0.3534(7) 0.1021(6) 0.8017(12) 0.089(3) Uani 1 1 d . . .
H11 H 0.3115 0.1022 0.7196 0.107 Uiso 1 1 calc R . .
C12 C 0.4200(9) 0.0805(7) 0.8134(16) 0.117(5) Uani 1 1 d . . .
H12 H 0.4219 0.0660 0.7388 0.141 Uiso 1 1 calc R . .
C13 C 0.4827(8) 0.0805(8) 0.9327(19) 0.123(5) Uani 1 1 d . . .
H13 H 0.5268 0.0663 0.9392 0.148 Uiso 1 1 calc R . .
C14 C 0.4797(8) 0.1011(6) 1.0397(15) 0.107(4) Uani 1 1 d . . .
H14 H 0.5224 0.1017 1.1206 0.128 Uiso 1 1 calc R . .
C15 C 0.4143(7) 0.1216(5) 1.0322(11) 0.091(3) Uani 1 1 d . . .
H15 H 0.4136 0.1343 1.1086 0.110 Uiso 1 1 calc R . .
C16 C 0.2199(5) -0.0256(4) 0.8163(10) 0.058(2) Uani 1 1 d . A .
C17 C 0.2807(5) -0.0779(5) 0.8546(7) 0.080(3) Uani 1 1 d D . .
C18 C -0.0957(4) -0.1416(3) 0.6473(7) 0.0406(16) Uani 1 1 d . B .
C19 C -0.1165(4) -0.2164(5) 0.6115(6) 0.067(2) Uani 1 1 d D . .
F1 F 0.3203(6) -0.0647(6) 0.7950(11) 0.122(4) Uani 0.821(17) 1 d PD A 1
F3 F 0.3273(5) -0.0823(7) 0.9815(9) 0.164(6) Uani 0.821(17) 1 d PD A 1
F2 F 0.2537(5) -0.1417(4) 0.8152(12) 0.103(3) Uani 0.821(17) 1 d PD A 1
F2' F 0.261(2) -0.1251(17) 0.894(5) 0.103(3) Uani 0.179(17) 1 d PD A 2
F3' F 0.329(2) -0.049(3) 0.945(4) 0.164(6) Uani 0.179(17) 1 d PD A 2
F1' F 0.302(3) -0.098(3) 0.784(6) 0.122(4) Uani 0.179(17) 1 d PD A 2
F4 F -0.0846(5) -0.2428(4) 0.5456(9) 0.080(2) Uani 0.645(7) 1 d PDU B 1
F5 F -0.1882(5) -0.2184(4) 0.5191(8) 0.080(2) Uani 0.645(7) 1 d PDU B 1
F6 F -0.0974(7) -0.2580(5) 0.7130(10) 0.107(3) Uani 0.645(7) 1 d PDU B 1
F4' F -0.1590(8) -0.2363(8) 0.4932(12) 0.080(2) Uani 0.355(7) 1 d PDU B 2
F5' F -0.1435(8) -0.2458(8) 0.6797(13) 0.080(2) Uani 0.355(7) 1 d PDU B 2
F6' F -0.0565(8) -0.2524(9) 0.6465(16) 0.107(3) Uani 0.355(7) 1 d PDU B 2

loop_
_atom_site_aniso_label
_atom_site_aniso_U_11
_atom_site_aniso_U_22
_atom_site_aniso_U_33
_atom_site_aniso_U_23
_atom_site_aniso_U_13
_atom_site_aniso_U_12
Ag1 0.0484(4) 0.0320(3) 0.0429(3) -0.0040(2) 0.0207(3) -0.0021(2)
Ag2 0.0553(4) 0.0556(4) 0.0723(5) -0.0108(3) 0.0398(4) -0.0005(3)
Ag3 0.0575(4) 0.0601(4) 0.0459(4) 0.0055(3) 0.0232(3) 0.0142(3)
O1 0.109(6) 0.046(3) 0.076(4) -0.003(3) 0.064(4) -0.020(3)
O2 0.063(4) 0.085(4) 0.106(5) -0.034(4) 0.051(4) -0.006(3)
O3 0.068(5) 0.090(5) 0.077(5) 0.015(4) 0.019(4) -0.009(4)
O4 0.062(4) 0.037(3) 0.040(3) -0.005(2) 0.025(3) -0.014(2)
O5 0.070(4) 0.047(3) 0.036(3) 0.000(2) 0.025(3) -0.013(2)
C1 0.045(4) 0.047(4) 0.031(3) 0.002(3) 0.020(3) 0.003(3)
C2 0.079(6) 0.035(4) 0.048(4) -0.008(3) 0.040(4) -0.011(4)
C3 0.135(9) 0.048(5) 0.084(6) -0.028(4) 0.081(7) -0.033(5)
C4 0.097(8) 0.035(4) 0.060(5) -0.012(4) 0.046(5) -0.025(4)
C5 0.080(7) 0.052(5) 0.040(4) 0.000(3) 0.025(4) -0.025(4)
C6 0.072(6) 0.054(5) 0.053(5) -0.002(4) 0.034(5) -0.022(4)
C7 0.072(6) 0.053(5) 0.042(4) -0.008(3) 0.022(4) -0.023(4)
C8 0.089(8) 0.062(6) 0.042(5) -0.003(4) 0.013(5) -0.021(5)
C9 0.092(7) 0.058(5) 0.038(4) -0.011(4) 0.029(5) -0.030(5)
C10 0.077(7) 0.050(5) 0.073(6) 0.006(4) 0.028(6) -0.020(5)
C11 0.097(9) 0.092(8) 0.085(8) 0.028(6) 0.050(7) -0.010(6)
C12 0.119(12) 0.132(11) 0.141(13) 0.035(10) 0.094(11) 0.012(9)
C13 0.077(10) 0.113(11) 0.165(15) 0.050(11) 0.047(11) 0.011(8)
C14 0.087(10) 0.087(9) 0.114(11) 0.001(7) 0.023(9) 0.006(7)
C15 0.098(9) 0.059(6) 0.089(8) -0.006(5) 0.023(7) -0.010(6)
C16 0.046(5) 0.053(5) 0.076(6) -0.020(4) 0.031(5) -0.015(4)
C17 0.062(7) 0.103(8) 0.059(6) -0.004(5) 0.017(5) 0.009(6)
C18 0.041(4) 0.038(4) 0.040(4) 0.001(3) 0.018(3) -0.002(3)
C19 0.080(7) 0.068(6) 0.045(5) 0.011(4) 0.024(5) -0.002(5)
F1 0.096(8) 0.135(10) 0.179(8) -0.036(8) 0.102(7) -0.010(7)
F3 0.124(7) 0.237(14) 0.069(6) -0.012(7) -0.001(5) 0.099(9)
F2 0.108(6) 0.063(4) 0.125(8) -0.007(5) 0.047(6) 0.028(4)
F2' 0.108(6) 0.063(4) 0.125(8) -0.007(5) 0.047(6) 0.028(4)
F3' 0.124(7) 0.237(14) 0.069(6) -0.012(7) -0.001(5) 0.099(9)
F1' 0.096(8) 0.135(10) 0.179(8) -0.036(8) 0.102(7) -0.010(7)
F4 0.085(2) 0.078(2) 0.078(2) -0.0040(14) 0.0399(16) 0.0010(14)
F5 0.080(2) 0.079(2) 0.081(2) -0.0023(14) 0.0380(16) -0.0058(14)
F6 0.110(3) 0.103(3) 0.107(3) 0.0011(14) 0.0506(18) -0.0015(14)
F4' 0.085(2) 0.078(2) 0.078(2) -0.0040(14) 0.0399(16) 0.0010(14)
F5' 0.080(2) 0.079(2) 0.081(2) -0.0023(14) 0.0380(16) -0.0058(14)
F6' 0.110(3) 0.103(3) 0.107(3) 0.0011(14) 0.0506(18) -0.0015(14)

loop_
_atom_type_symbol
_atom_type_description
_atom_type_scat_dispersion_real
_atom_type_scat_dispersion_imag
_atom_type_scat_source
C C 0.0033 0.0016 'International Tables Vol C Tables 4.2.6.8 and 6.1.1.4'
H H 0.0000 0.0000 'International Tables Vol C Tables 4.2.6.8 and 6.1.1.4'
O O 0.0106 0.0060 'International Tables Vol C Tables 4.2.6.8 and 6.1.1.4'
F F 0.0171 0.0103 'International Tables Vol C Tables 4.2.6.8 and 6.1.1.4'
Ag Ag -0.8971 1.1015 'International Tables Vol C Tables 4.2.6.8 and 6.1.1.4'

loop_
_geom_angle_atom_site_label_1
_geom_angle_atom_site_label_2
_geom_angle_atom_site_label_3
_geom_angle
_geom_angle_site_symmetry_1
_geom_angle_site_symmetry_3
C1 Ag1 O4 167.7(2) . .
C1 Ag1 Ag3 52.9(2) . .
O4 Ag1 Ag3 123.58(14) . .
C1 Ag1 Ag2 50.3(2) . .
O4 Ag1 Ag2 129.01(14) . .
Ag3 Ag1 Ag2 102.65(2) . .
C1 Ag1 Ag2 83.78(17) . 2_556
O4 Ag1 Ag2 84.30(12) . 2_556
Ag3 Ag1 Ag2 65.33(2) . 2_556
Ag2 Ag1 Ag2 98.17(3) . 2_556
C1 Ag1 Ag1 58.68(17) . 5_557
O4 Ag1 Ag1 133.38(12) . 5_557
Ag3 Ag1 Ag1 73.14(2) . 5_557
Ag2 Ag1 Ag1 76.33(3) . 5_557
Ag2 Ag1 Ag1 135.82(3) 2_556 5_557
C1 Ag1 Ag1 88.73(18) . 2_556
O4 Ag1 Ag1 82.08(13) . 2_556
Ag3 Ag1 Ag1 111.983(19) . 2_556
Ag2 Ag1 Ag1 59.81(2) . 2_556
Ag2 Ag1 Ag1 55.526(19) 2_556 2_556
Ag1 Ag1 Ag1 136.05(4) 5_557 2_556
O2 Ag2 C1 170.6(3) . .
O2 Ag2 C2 152.9(2) . .
C1 Ag2 C2 26.87(19) . .
O2 Ag2 Ag1 132.23(17) . .
C1 Ag2 Ag1 45.42(16) . .
C2 Ag2 Ag1 72.28(16) . .
O2 Ag2 Ag1 82.18(18) . 2_556
C1 Ag2 Ag1 89.36(16) . 2_556
C2 Ag2 Ag1 104.11(16) . 2_556
Ag1 Ag2 Ag1 64.67(2) . 2_556
O2 Ag2 Ag3 69.8(2) . 2_556
C1 Ag2 Ag3 101.89(16) . 2_556
C2 Ag2 Ag3 92.01(15) . 2_556
Ag1 Ag2 Ag3 110.87(3) . 2_556
Ag1 Ag2 Ag3 54.864(18) 2_556 2_556
C1 Ag3 O3 115.0(2) . 2_556
C1 Ag3 O5 94.2(2) . 6_556
O3 Ag3 O5 89.7(2) 2_556 6_556
C1 Ag3 C5 114.9(3) . 2_556
O3 Ag3 C5 124.8(3) 2_556 2_556
O5 Ag3 C5 108.5(2) 6_556 2_556
C1 Ag3 C6 145.1(3) . 2_556
O3 Ag3 C6 97.0(3) 2_556 2_556
O5 Ag3 C6 99.6(2) 6_556 2_556
C5 Ag3 C6 30.2(3) 2_556 2_556
C1 Ag3 Ag1 45.55(15) . .
O3 Ag3 Ag1 70.09(16) 2_556 .
O5 Ag3 Ag1 101.49(11) 6_556 .
C5 Ag3 Ag1 145.85(19) 2_556 .
C6 Ag3 Ag1 155.07(17) 2_556 .
C1 Ag3 Ag2 76.69(15) . 2_556
O3 Ag3 Ag2 79.01(18) 2_556 2_556
O5 Ag3 Ag2 160.49(11) 6_556 2_556
C5 Ag3 Ag2 90.98(17) 2_556 2_556
C6 Ag3 Ag2 97.49(17) 2_556 2_556
Ag1 Ag3 Ag2 59.81(2) . 2_556
C4 O1 C3 119.7(7) . .
C16 O2 Ag2 135.0(7) . .
C16 O3 Ag3 113.1(6) . 2_556
C18 O4 Ag1 125.1(4) . .
C18 O5 Ag3 147.9(4) . 6
C2 C1 Ag1 177.0(6) . .
C2 C1 Ag2 93.5(6) . .
Ag1 C1 Ag2 84.2(2) . .
C2 C1 Ag3 100.3(6) . .
Ag1 C1 Ag3 81.5(2) . .
Ag2 C1 Ag3 162.5(3) . .
C1 C2 C3 176.6(9) . .
C1 C2 Ag2 59.6(5) . .
C3 C2 Ag2 122.5(6) . .
O1 C3 C2 109.8(6) . .
O1 C3 H3A 109.7 . .
C2 C3 H3A 109.7 . .
O1 C3 H3B 109.7 . .
C2 C3 H3B 109.7 . .
H3A C3 H3B 108.2 . .
O1 C4 C9 126.3(8) . .
O1 C4 C5 114.8(8) . .
C9 C4 C5 118.9(10) . .
C6 C5 C4 119.1(8) . .
C6 C5 Ag3 82.7(5) . 2_556
C4 C5 Ag3 98.1(5) . 2_556
C6 C5 H5 120.5 . .
C4 C5 H5 120.5 . .
Ag3 C5 H5 89.2 2_556 .
C5 C6 C7 123.3(8) . .
C5 C6 Ag3 67.1(5) . 2_556
C7 C6 Ag3 106.0(5) . 2_556
C5 C6 H6 118.3 . .
C7 C6 H6 118.3 . .
Ag3 C6 H6 96.8 2_556 .
C8 C7 C6 115.9(9) . .
C8 C7 C10 121.6(9) . .
C6 C7 C10 122.5(8) . .
C7 C8 C9 122.9(9) . .
C7 C8 H8 118.6 . .
C9 C8 H8 118.6 . .
C4 C9 C8 119.9(8) . .
C4 C9 H9 120.1 . .
C8 C9 H9 120.1 . .
C11 C10 C15 116.7(11) . .
C11 C10 C7 121.6(9) . .
C15 C10 C7 121.7(10) . .
C10 C11 C12 120.4(13) . .
C10 C11 H11 119.8 . .
C12 C11 H11 119.8 . .
C13 C12 C11 121.1(14) . .
C13 C12 H12 119.5 . .
C11 C12 H12 119.5 . .
C14 C13 C12 119.3(15) . .
C14 C13 H13 120.4 . .
C12 C13 H13 120.4 . .
C13 C14 C15 121.2(14) . .
C13 C14 H14 119.4 . .
C15 C14 H14 119.4 . .
C14 C15 C10 121.3(13) . .
C14 C15 H15 119.3 . .
C10 C15 H15 119.3 . .
O3 C16 O2 130.6(9) . .
O3 C16 C17 116.7(8) . .
O2 C16 C17 112.7(8) . .
F1' C17 F2' 109.4(19) . .
F1' C17 F3' 109.2(19) . .
F2' C17 F3' 109.0(18) . .
F1' C17 F3 115(4) . .
F2' C17 F3 74(2) . .
F2' C17 F1 140(2) . .
F3' C17 F1 84(2) . .
F3 C17 F1 106.5(7) . .
F1' C17 F2 72(2) . .
F3' C17 F2 140(3) . .
F3 C17 F2 106.4(7) . .
F1 C17 F2 105.1(6) . .
F1' C17 C16 125(4) . .
F2' C17 C16 103(2) . .
F3' C17 C16 100(3) . .
F3 C17 C16 115.6(9) . .
F1 C17 C16 111.3(9) . .
F2 C17 C16 111.2(7) . .
O5 C18 O4 129.3(6) . .
O5 C18 C19 116.1(6) . .
O4 C18 C19 114.6(6) . .
F4' C19 F5' 104.0(8) . .
F4' C19 F6' 103.5(8) . .
F5' C19 F6' 102.1(7) . .
F4' C19 F6 121.8(11) . .
F6' C19 F6 64.6(7) . .
F4' C19 F4 63.3(7) . .
F5' C19 F4 131.6(11) . .
F6' C19 F4 46.2(7) . .
F6 C19 F4 105.1(8) . .
F5' C19 F5 80.3(8) . .
F6' C19 F5 138.7(10) . .
F6 C19 F5 115.4(9) . .
F4 C19 F5 101.7(7) . .
F4' C19 C18 122.7(9) . .
F5' C19 C18 113.7(9) . .
F6' C19 C18 108.6(10) . .
F6 C19 C18 114.6(7) . .
F4 C19 C18 111.5(7) . .
F5 C19 C18 107.8(7) . .

loop_
_geom_bond_atom_site_label_1
_geom_bond_atom_site_label_2
_geom_bond_distance
_geom_bond_site_symmetry_2
Ag1 C1 2.122(6) .
Ag1 O4 2.179(4) .
Ag1 Ag3 2.9405(8) .
Ag1 Ag2 2.9642(9) .
Ag1 Ag2 3.1079(9) 2_556
Ag1 Ag1 3.1342(10) 5_557
Ag1 Ag1 3.2498(11) 2_556
Ag2 O2 2.195(6) .
Ag2 C1 2.293(7) .
Ag2 C2 2.654(8) .
Ag2 Ag1 3.1079(9) 2_556
Ag2 Ag3 3.2675(9) 2_556
Ag3 C1 2.371(7) .
Ag3 O3 2.396(8) 2_556
Ag3 O5 2.459(5) 6_556
Ag3 C5 2.499(7) 2_556
Ag3 C6 2.690(8) 2_556
Ag3 Ag2 3.2675(9) 2_556
O1 C4 1.356(11) .
O1 C3 1.437(10) .
O2 C16 1.237(10) .
O3 C16 1.216(11) .
O3 Ag3 2.396(8) 2_556
O4 C18 1.236(8) .
O5 C18 1.241(8) .
O5 Ag3 2.459(5) 6
C1 C2 1.202(7) .
C2 C3 1.486(10) .
C3 H3A 0.9700 .
C3 H3B 0.9700 .
C4 C9 1.369(12) .
C4 C5 1.412(11) .
C5 C6 1.365(12) .
C5 Ag3 2.499(7) 2_556
C5 H5 0.9300 .
C6 C7 1.391(12) .
C6 Ag3 2.690(8) 2_556
C6 H6 0.9300 .
C7 C8 1.373(12) .
C7 C10 1.472(14) .
C8 C9 1.390(14) .
C8 H8 0.9300 .
C9 H9 0.9300 .
C10 C11 1.387(14) .
C10 C15 1.400(14) .
C11 C12 1.396(18) .
C11 H11 0.9300 .
C12 C13 1.37(2) .
C12 H12 0.9300 .
C13 C14 1.337(19) .
C13 H13 0.9300 .
C14 C15 1.385(18) .
C14 H14 0.9300 .
C15 H15 0.9300 .
C16 C17 1.512(13) .
C17 F1' 1.18(4) .
C17 F2' 1.18(3) .
C17 F3' 1.18(4) .
C17 F3 1.318(10) .
C17 F1 1.339(10) .
C17 F2 1.342(10) .
C18 C19 1.510(11) .
C19 F4' 1.281(12) .
C19 F5' 1.306(12) .
C19 F6' 1.315(12) .
C19 F6 1.321(9) .
C19 F4 1.338(8) .
C19 F5 1.355(8) .

loop_
_geom_torsion_atom_site_label_1
_geom_torsion_atom_site_label_2
_geom_torsion_atom_site_label_3
_geom_torsion_atom_site_label_4
_geom_torsion
_geom_torsion_site_symmetry_1
_geom_torsion_site_symmetry_4
C1 Ag1 Ag2 O2 -167.4(4) . .
O4 Ag1 Ag2 O2 -3.3(3) . .
Ag3 Ag1 Ag2 O2 -159.0(3) . .
Ag2 Ag1 Ag2 O2 -92.6(3) 2_556 .
Ag1 Ag1 Ag2 O2 132.1(3) 5_557 .
Ag1 Ag1 Ag2 O2 -50.7(3) 2_556 .
O4 Ag1 Ag2 C1 164.1(3) . .
Ag3 Ag1 Ag2 C1 8.4(2) . .
Ag2 Ag1 Ag2 C1 74.9(2) 2_556 .
Ag1 Ag1 Ag2 C1 -60.4(2) 5_557 .
Ag1 Ag1 Ag2 C1 116.7(2) 2_556 .
C1 Ag1 Ag2 C2 -0.9(3) . .
O4 Ag1 Ag2 C2 163.2(2) . .
Ag3 Ag1 Ag2 C2 7.49(16) . .
Ag2 Ag1 Ag2 C2 73.92(16) 2_556 .
Ag1 Ag1 Ag2 C2 -61.38(16) 5_557 .
Ag1 Ag1 Ag2 C2 115.75(16) 2_556 .
C1 Ag1 Ag2 Ag1 -116.7(2) . 2_556
O4 Ag1 Ag2 Ag1 47.43(16) . 2_556
Ag3 Ag1 Ag2 Ag1 -108.26(2) . 2_556
Ag2 Ag1 Ag2 Ag1 -41.83(3) 2_556 2_556
Ag1 Ag1 Ag2 Ag1 -177.13(2) 5_557 2_556
C1 Ag1 Ag2 Ag3 -86.2(2) . 2_556
O4 Ag1 Ag2 Ag3 77.90(16) . 2_556
Ag3 Ag1 Ag2 Ag3 -77.79(3) . 2_556
Ag2 Ag1 Ag2 Ag3 -11.36(3) 2_556 2_556
Ag1 Ag1 Ag2 Ag3 -146.66(3) 5_557 2_556
Ag1 Ag1 Ag2 Ag3 30.468(18) 2_556 2_556
O4 Ag1 Ag3 C1 -165.5(3) . .
Ag2 Ag1 Ag3 C1 -8.1(2) . .
Ag2 Ag1 Ag3 C1 -101.4(2) 2_556 .
Ag1 Ag1 Ag3 C1 63.1(2) 5_557 .
Ag1 Ag1 Ag3 C1 -70.4(2) 2_556 .
C1 Ag1 Ag3 O3 -170.0(3) . 2_556
O4 Ag1 Ag3 O3 24.5(2) . 2_556
Ag2 Ag1 Ag3 O3 -178.09(19) . 2_556
Ag2 Ag1 Ag3 O3 88.63(19) 2_556 2_556
Ag1 Ag1 Ag3 O3 -106.82(19) 5_557 2_556
Ag1 Ag1 Ag3 O3 119.63(19) 2_556 2_556
C1 Ag1 Ag3 O5 -84.6(2) . 6_556
O4 Ag1 Ag3 O5 109.9(2) . 6_556
Ag2 Ag1 Ag3 O5 -92.69(14) . 6_556
Ag2 Ag1 Ag3 O5 174.03(14) 2_556 6_556
Ag1 Ag1 Ag3 O5 -21.42(14) 5_557 6_556
Ag1 Ag1 Ag3 O5 -154.97(14) 2_556 6_556
C1 Ag1 Ag3 C5 66.8(4) . 2_556
O4 Ag1 Ag3 C5 -98.8(4) . 2_556
Ag2 Ag1 Ag3 C5 58.6(4) . 2_556
Ag2 Ag1 Ag3 C5 -34.6(4) 2_556 2_556
Ag1 Ag1 Ag3 C5 129.9(4) 5_557 2_556
Ag1 Ag1 Ag3 C5 -3.6(4) 2_556 2_556
C1 Ag1 Ag3 C6 128.1(5) . 2_556
O4 Ag1 Ag3 C6 -37.5(5) . 2_556
Ag2 Ag1 Ag3 C6 119.9(5) . 2_556
Ag2 Ag1 Ag3 C6 26.7(5) 2_556 2_556
Ag1 Ag1 Ag3 C6 -168.8(5) 5_557 2_556
Ag1 Ag1 Ag3 C6 57.7(5) 2_556 2_556
C1 Ag1 Ag3 Ag2 101.4(2) . 2_556
O4 Ag1 Ag3 Ag2 -64.14(15) . 2_556
Ag2 Ag1 Ag3 Ag2 93.28(3) . 2_556
Ag1 Ag1 Ag3 Ag2 164.55(3) 5_557 2_556
Ag1 Ag1 Ag3 Ag2 31.00(2) 2_556 2_556
C2 Ag2 O2 C16 -84.8(9) . .
Ag1 Ag2 O2 C16 65.9(9) . .
Ag1 Ag2 O2 C16 21.0(8) 2_556 .
Ag3 Ag2 O2 C16 -34.4(8) 2_556 .
C1 Ag1 O4 C18 12.7(14) . .
Ag3 Ag1 O4 C18 82.0(6) . .
Ag2 Ag1 O4 C18 -69.2(6) . .
Ag2 Ag1 O4 C18 26.7(6) 2_556 .
Ag1 Ag1 O4 C18 -179.5(5) 5_557 .
Ag1 Ag1 O4 C18 -29.2(6) 2_556 .
O4 Ag1 C1 Ag2 -92.0(11) . .
Ag3 Ag1 C1 Ag2 -169.7(3) . .
Ag2 Ag1 C1 Ag2 -106.03(15) 2_556 .
Ag1 Ag1 C1 Ag2 98.3(2) 5_557 .
Ag1 Ag1 C1 Ag2 -50.58(14) 2_556 .
O4 Ag1 C1 Ag3 77.7(11) . .
Ag2 Ag1 C1 Ag3 169.7(3) . .
Ag2 Ag1 C1 Ag3 63.64(12) 2_556 .
Ag1 Ag1 C1 Ag3 -91.98(18) 5_557 .
Ag1 Ag1 C1 Ag3 119.09(13) 2_556 .
Ag1 Ag2 C1 C2 -178.0(6) . .
Ag1 Ag2 C1 C2 -124.2(5) 2_556 .
Ag3 Ag2 C1 C2 -70.4(5) 2_556 .
C2 Ag2 C1 Ag1 178.0(6) . .
Ag1 Ag2 C1 Ag1 53.86(15) 2_556 .
Ag3 Ag2 C1 Ag1 107.67(15) 2_556 .
C2 Ag2 C1 Ag3 142.0(13) . .
Ag1 Ag2 C1 Ag3 -36.0(9) . .
Ag1 Ag2 C1 Ag3 17.8(10) 2_556 .
Ag3 Ag2 C1 Ag3 71.6(10) 2_556 .
O3 Ag3 C1 C2 -172.0(5) 2_556 .
O5 Ag3 C1 C2 -80.4(5) 6_556 .
C5 Ag3 C1 C2 32.3(5) 2_556 .
C6 Ag3 C1 C2 33.1(7) 2_556 .
Ag1 Ag3 C1 C2 177.6(6) . .
Ag2 Ag3 C1 C2 117.1(5) 2_556 .
O3 Ag3 C1 Ag1 10.4(3) 2_556 .
O5 Ag3 C1 Ag1 101.99(19) 6_556 .
C5 Ag3 C1 Ag1 -145.3(2) 2_556 .
C6 Ag3 C1 Ag1 -144.5(3) 2_556 .
Ag2 Ag3 C1 Ag1 -60.53(13) 2_556 .
O3 Ag3 C1 Ag2 46.7(11) 2_556 .
O5 Ag3 C1 Ag2 138.3(10) 6_556 .
C5 Ag3 C1 Ag2 -109.1(10) 2_556 .
C6 Ag3 C1 Ag2 -108.2(10) 2_556 .
Ag1 Ag3 C1 Ag2 36.3(9) . .
Ag2 Ag3 C1 Ag2 -24.2(10) 2_556 .
Ag3 C1 C2 Ag2 -169.1(4) . .
O2 Ag2 C2 C1 159.1(6) . .
Ag1 Ag2 C2 C1 1.5(4) . .
Ag1 Ag2 C2 C1 58.6(5) 2_556 .
Ag3 Ag2 C2 C1 112.8(5) 2_556 .
O2 Ag2 C2 C3 -17.7(9) . .
C1 Ag2 C2 C3 -176.8(9) . .
Ag1 Ag2 C2 C3 -175.3(6) . .
Ag1 Ag2 C2 C3 -118.2(6) 2_556 .
Ag3 Ag2 C2 C3 -64.0(6) 2_556 .
C4 O1 C3 C2 -70.0(10) . .
Ag2 C2 C3 O1 50.5(10) . .
C3 O1 C4 C9 -14.2(12) . .
C3 O1 C4 C5 167.4(6) . .
O1 C4 C5 C6 178.2(7) . .
C9 C4 C5 C6 -0.3(11) . .
O1 C4 C5 Ag3 -95.7(6) . 2_556
C9 C4 C5 Ag3 85.8(7) . 2_556
C4 C5 C6 C7 0.6(12) . .
Ag3 C5 C6 C7 -94.7(7) 2_556 .
C4 C5 C6 Ag3 95.3(7) . 2_556
C5 C6 C7 C8 -0.3(12) . .
Ag3 C6 C7 C8 -73.1(8) 2_556 .
C5 C6 C7 C10 -179.8(7) . .
Ag3 C6 C7 C10 107.3(7) 2_556 .
C6 C7 C8 C9 -0.4(12) . .
C10 C7 C8 C9 179.2(8) . .
O1 C4 C9 C8 -178.7(7) . .
C5 C4 C9 C8 -0.4(12) . .
C7 C8 C9 C4 0.7(13) . .
C8 C7 C10 C11 148.7(9) . .
C6 C7 C10 C11 -31.7(12) . .
C8 C7 C10 C15 -33.0(12) . .
C6 C7 C10 C15 146.5(9) . .
C15 C10 C11 C12 -0.5(14) . .
C7 C10 C11 C12 177.9(10) . .
C10 C11 C12 C13 -0.6(18) . .
C11 C12 C13 C14 0(2) . .
C12 C13 C14 C15 1(2) . .
C13 C14 C15 C10 -2(2) . .
C11 C10 C15 C14 1.7(15) . .
C7 C10 C15 C14 -176.6(10) . .
Ag3 O3 C16 O2 16.6(12) 2_556 .
Ag3 O3 C16 C17 -165.3(5) 2_556 .
Ag2 O2 C16 O3 22.5(15) . .
Ag2 O2 C16 C17 -155.7(6) . .
O3 C16 C17 F1' 5(3) . .
O2 C16 C17 F1' -177(3) . .
O3 C16 C17 F2' -121(3) . .
O2 C16 C17 F2' 58(3) . .
O3 C16 C17 F3' 127(3) . .
O2 C16 C17 F3' -55(3) . .
O3 C16 C17 F3 160.9(8) . .
O2 C16 C17 F3 -20.7(10) . .
O3 C16 C17 F1 39.2(10) . .
O2 C16 C17 F1 -142.4(8) . .
O3 C16 C17 F2 -77.7(10) . .
O2 C16 C17 F2 100.7(9) . .
Ag3 O5 C18 O4 168.8(6) 6 .
Ag3 O5 C18 C19 -10.2(13) 6 .
Ag1 O4 C18 O5 -7.4(11) . .
Ag1 O4 C18 C19 171.6(4) . .
O5 C18 C19 F4' -24.0(12) . .
O4 C18 C19 F4' 156.9(9) . .
O5 C18 C19 F5' -150.7(9) . .
O4 C18 C19 F5' 30.3(10) . .
O5 C18 C19 F6' 96.5(10) . .
O4 C18 C19 F6' -82.6(10) . .
O5 C18 C19 F6 166.4(9) . .
O4 C18 C19 F6 -12.7(11) . .
O5 C18 C19 F4 47.2(9) . .
O4 C18 C19 F4 -131.9(7) . .
O5 C18 C19 F5 -63.6(9) . .
O4 C18 C19 F5 117.3(7) . .
